data_7201866
loop_
_publ_author_name
'Bai, Yue-Ling'
'Tao, Jun'
'Huang, Rong-Bin'
'Zheng, Lan-Sun'

_publ_section_title
;
 Structural transformations from a 1-D chain to two 3-D supramolecular
 isomers via crystal disassembly and reassembly
;
_journal_issue 5
_journal_name_full CrystEngComm
_journal_page_first 472
_journal_paper_doi 10.1039/b717297d
_journal_volume 10
_journal_year 2008
_chemical_formula_sum 'C4 H10 Mn O8'
_chemical_formula_weight 241.06
_chemical_name_systematic
;
?
;
_space_group_IT_number 19
_symmetry_cell_setting orthorhombic
_symmetry_space_group_name_Hall 'P 2ac 2ab'
_symmetry_space_group_name_H-M 'P 21 21 21'
_atom_sites_solution_hydrogens geom
_atom_sites_solution_primary direct
_atom_sites_solution_secondary difmap
_audit_creation_method SHELXL-97
_cell_angle_alpha 90.00
_cell_angle_beta 90.00
_cell_angle_gamma 90.00
_cell_formula_units_Z 4
_cell_length_a 9.1210(19)
_cell_length_b 9.3174(19)
_cell_length_c 10.414(2)
_cell_measurement_reflns_used 4422
_cell_measurement_temperature 273(2)
_cell_measurement_theta_max 28.38
_cell_measurement_theta_min 2.23
_cell_volume 885.0(3)
_computing_cell_refinement 'Bruker SMART'
_computing_data_collection 'Bruker SMART'
_computing_data_reduction 'Bruker SAINT'
_computing_molecular_graphics 'PLATON (Spek, 2003)'
_computing_publication_material 'SHELXL-97 (Sheldrick, 1997)'
_computing_structure_refinement 'SHELXL-97 (Sheldrick, 1997)'
_computing_structure_solution 'SHELXS-97 (Sheldrick, 1990)'
_diffrn_ambient_temperature 273(2)
_diffrn_measured_fraction_theta_full 0.938
_diffrn_measured_fraction_theta_max 0.938
_diffrn_measurement_device_type 'CCD area detector'
_diffrn_measurement_method 'phi and omega scans'
_diffrn_radiation_monochromator graphite
_diffrn_radiation_source 'fine-focus sealed tube'
_diffrn_radiation_type MoK\a
_diffrn_radiation_wavelength 0.71073
_diffrn_reflns_av_R_equivalents 0.0175
_diffrn_reflns_av_sigmaI/netI 0.0284
_diffrn_reflns_limit_h_max 12
_diffrn_reflns_limit_h_min -11
_diffrn_reflns_limit_k_max 12
_diffrn_reflns_limit_k_min -11
_diffrn_reflns_limit_l_max 13
_diffrn_reflns_limit_l_min -9
_diffrn_reflns_number 4930
_diffrn_reflns_theta_full 28.41
_diffrn_reflns_theta_max 28.41
_diffrn_reflns_theta_min 2.93
_exptl_absorpt_coefficient_mu 1.506
_exptl_absorpt_correction_T_max 0.7527
_exptl_absorpt_correction_T_min 0.5703
_exptl_absorpt_correction_type multi-scan
_exptl_absorpt_process_details SADABS
_exptl_crystal_colour pink
_exptl_crystal_density_diffrn 1.809
_exptl_crystal_density_method 'not measured'
_exptl_crystal_description plate
_exptl_crystal_F_000 492
_exptl_crystal_size_max 0.42
_exptl_crystal_size_mid 0.22
_exptl_crystal_size_min 0.20
_refine_diff_density_max 0.329
_refine_diff_density_min -0.385
_refine_diff_density_rms 0.096
_refine_ls_abs_structure_details 'Flack H D (1983), Acta Cryst. A39, 876-881'
_refine_ls_abs_structure_Flack 0.058(15)
_refine_ls_extinction_method none
_refine_ls_goodness_of_fit_ref 1.114
_refine_ls_hydrogen_treatment constr
_refine_ls_matrix_type full
_refine_ls_number_parameters 139
_refine_ls_number_reflns 2023
_refine_ls_number_restraints 9
_refine_ls_restrained_S_all 1.116
_refine_ls_R_factor_all 0.0227
_refine_ls_R_factor_gt 0.0223
_refine_ls_shift/su_max 0.001
_refine_ls_shift/su_mean 0.000
_refine_ls_structure_factor_coef Fsqd
_refine_ls_weighting_details 'calc w=1/[\s^2^(Fo^2^)+(0.0320P)^2^+0.0000P] where P=(Fo^2^+2Fc^2^)/3'
_refine_ls_weighting_scheme calc
_refine_ls_wR_factor_gt 0.0568
_refine_ls_wR_factor_ref 0.0569
_reflns_number_gt 1991
_reflns_number_total 2023
_reflns_threshold_expression >2sigma(I)
_cod_data_source_file b717297d.txt
_cod_data_source_block 2a
_cod_original_sg_symbol_H-M P212121
_cod_database_code 7201866

loop_
_symmetry_equiv_pos_as_xyz
'x, y, z'
'-x+1/2, -y, z+1/2'
'-x, y+1/2, -z+1/2'
'x+1/2, -y+1/2, -z'

loop_
_atom_site_label
_atom_site_type_symbol
_atom_site_fract_x
_atom_site_fract_y
_atom_site_fract_z
_atom_site_U_iso_or_equiv
_atom_site_adp_type
_atom_site_occupancy
_atom_site_symmetry_multiplicity
_atom_site_calc_flag
_atom_site_refinement_flags
_atom_site_disorder_assembly
_atom_site_disorder_group
Mn1 Mn 0.76912(3) 0.34124(3) 0.61092(2) 0.02217(8) Uani 1 1 d . . .
O1 O 0.76619(16) 0.53438(13) 0.49493(11) 0.0290(3) Uani 1 1 d . . .
O2 O 0.7179(2) 0.76615(15) 0.49602(14) 0.0411(3) Uani 1 1 d . . .
O3 O 0.76513(12) 0.77432(13) 0.93916(11) 0.0243(2) Uani 1 1 d . . .
O4 O 1.00029(12) 0.82571(15) 0.92987(12) 0.0288(3) Uani 1 1 d . . .
O5 O 0.79488(16) 0.51860(13) 0.74389(12) 0.0285(3) Uani 1 1 d . . .
H5 H 0.772(3) 0.509(2) 0.828(2) 0.034 Uiso 1 1 d . . .
C1 C 0.74754(16) 0.65177(18) 0.55000(16) 0.0252(3) Uani 1 1 d . . .
C2 C 0.76130(16) 0.65816(17) 0.69624(15) 0.0224(3) Uani 1 1 d . . .
H2A H 0.6674 0.6893 0.7325 0.027 Uiso 1 1 calc R . .
C3 C 0.87902(18) 0.76401(18) 0.73528(16) 0.0256(3) Uani 1 1 d . . .
H3A H 0.9738 0.7282 0.7077 0.031 Uiso 1 1 calc R . .
H3B H 0.8618 0.8547 0.6921 0.031 Uiso 1 1 calc R . .
C4 C 0.88240(16) 0.78894(15) 0.87853(16) 0.0202(3) Uani 1 1 d . . .
O1W O 0.76899(18) 0.17160(16) 0.74746(13) 0.0388(3) Uani 1 1 d D . .
H1WA H 0.766(3) 0.184(2) 0.8283(10) 0.047 Uiso 1 1 d D . .
H1WB H 0.718(2) 0.1009(19) 0.724(2) 0.047 Uiso 1 1 d D . .
O2W O 0.53261(14) 0.3741(2) 0.64527(16) 0.0540(5) Uani 1 1 d D . .
H2WA H 0.505(3) 0.407(3) 0.7173(15) 0.065 Uiso 1 1 d D . .
H2WB H 0.469(2) 0.325(3) 0.608(2) 0.065 Uiso 1 1 d D . .
O3W O 0.58316(16) 0.97967(15) 0.63331(13) 0.0336(3) Uani 1 1 d D . .
H3WA H 0.625(2) 0.9154(18) 0.5899(19) 0.040 Uiso 1 1 d D . .
H3WB H 0.548(2) 1.0371(19) 0.5806(18) 0.040 Uiso 1 1 d D . .

loop_
_atom_site_aniso_label
_atom_site_aniso_U_11
_atom_site_aniso_U_22
_atom_site_aniso_U_33
_atom_site_aniso_U_23
_atom_site_aniso_U_13
_atom_site_aniso_U_12
Mn1 0.02425(11) 0.02747(13) 0.01479(13) -0.00114(10) 0.00132(8) -0.00035(9)
O1 0.0436(7) 0.0286(6) 0.0149(5) -0.0019(5) -0.0025(6) 0.0041(6)
O2 0.0732(10) 0.0304(6) 0.0196(6) 0.0008(5) -0.0076(7) 0.0111(7)
O3 0.0230(5) 0.0337(6) 0.0164(5) 0.0030(5) 0.0007(4) -0.0025(5)
O4 0.0220(5) 0.0437(7) 0.0206(6) -0.0048(6) -0.0012(4) -0.0027(5)
O5 0.0459(7) 0.0265(6) 0.0131(6) -0.0002(5) -0.0008(5) -0.0008(5)
C1 0.0292(8) 0.0305(8) 0.0159(8) -0.0012(7) -0.0025(6) -0.0001(8)
C2 0.0269(7) 0.0261(7) 0.0141(7) -0.0016(6) -0.0007(5) -0.0008(8)
C3 0.0290(7) 0.0318(8) 0.0161(8) -0.0014(7) 0.0016(6) -0.0048(7)
C4 0.0229(6) 0.0200(6) 0.0178(8) 0.0000(6) -0.0012(6) -0.0005(5)
O1W 0.0509(7) 0.0432(7) 0.0224(7) 0.0056(6) -0.0010(6) -0.0139(7)
O2W 0.0273(6) 0.0866(13) 0.0480(10) -0.0378(9) 0.0057(6) -0.0084(7)
O3W 0.0413(6) 0.0338(7) 0.0258(7) 0.0038(6) -0.0017(5) 0.0023(5)

loop_
_atom_type_symbol
_atom_type_description
_atom_type_scat_dispersion_real
_atom_type_scat_dispersion_imag
_atom_type_scat_source
C C 0.0033 0.0016 'International Tables Vol C Tables 4.2.6.8 and 6.1.1.4'
H H 0.0000 0.0000 'International Tables Vol C Tables 4.2.6.8 and 6.1.1.4'
O O 0.0106 0.0060 'International Tables Vol C Tables 4.2.6.8 and 6.1.1.4'
Mn Mn 0.3368 0.7283 'International Tables Vol C Tables 4.2.6.8 and 6.1.1.4'

loop_
_geom_angle_atom_site_label_1
_geom_angle_atom_site_label_2
_geom_angle_atom_site_label_3
_geom_angle
_geom_angle_site_symmetry_1
_geom_angle_site_symmetry_3
_geom_angle_publ_flag
O3 Mn1 O1W 100.80(5) 2_664 . ?
O3 Mn1 O4 86.74(5) 2_664 3_746 ?
O1W Mn1 O4 94.74(6) . 3_746 ?
O3 Mn1 O1 87.10(5) 2_664 . ?
O1W Mn1 O1 171.86(5) . . ?
O4 Mn1 O1 87.58(5) 3_746 . ?
O3 Mn1 O5 161.02(5) 2_664 . ?
O1W Mn1 O5 98.02(5) . . ?
O4 Mn1 O5 94.09(5) 3_746 . ?
O1 Mn1 O5 74.01(5) . . ?
O3 Mn1 O2W 93.64(5) 2_664 . ?
O1W Mn1 O2W 89.67(7) . . ?
O4 Mn1 O2W 175.42(7) 3_746 . ?
O1 Mn1 O2W 87.88(7) . . ?
O5 Mn1 O2W 84.07(6) . . ?
C1 O1 Mn1 118.28(11) . . ?
C4 O3 Mn1 127.62(10) . 2_665 ?
C4 O4 Mn1 140.90(11) . 3_756 ?
C2 O5 Mn1 116.72(10) . . ?
O2 C1 O1 125.29(17) . . ?
O2 C1 C2 115.96(15) . . ?
O1 C1 C2 118.76(15) . . ?
O5 C2 C3 110.40(13) . . ?
O5 C2 C1 109.20(13) . . ?
C3 C2 C1 110.55(13) . . ?
C4 C3 C2 112.34(13) . . ?
O4 C4 O3 123.41(15) . . ?
O4 C4 C3 118.86(14) . . ?
O3 C4 C3 117.71(14) . . ?

loop_
_geom_bond_atom_site_label_1
_geom_bond_atom_site_label_2
_geom_bond_distance
_geom_bond_site_symmetry_2
_geom_bond_publ_flag
Mn1 O3 2.1110(12) 2_664 ?
Mn1 O1W 2.1260(14) . ?
Mn1 O4 2.1505(12) 3_746 ?
Mn1 O1 2.1675(13) . ?
Mn1 O5 2.1688(13) . ?
Mn1 O2W 2.2081(14) . ?
O1 C1 1.247(2) . ?
O2 C1 1.235(2) . ?
O3 C4 1.2495(19) . ?
O3 Mn1 2.1110(12) 2_665 ?
O4 C4 1.2488(19) . ?
O4 Mn1 2.1505(12) 3_756 ?
O5 C2 1.425(2) . ?
C1 C2 1.529(2) . ?
C2 C3 1.514(2) . ?
C3 C4 1.510(2) . ?

loop_
_geom_hbond_atom_site_label_D
_geom_hbond_atom_site_label_H
_geom_hbond_atom_site_label_A
_geom_hbond_distance_DH
_geom_hbond_distance_HA
_geom_hbond_distance_DA
_geom_hbond_angle_DHA
_geom_hbond_site_symmetry_A
O5 H5 O1 0.91(2) 1.82(2) 2.7182(18) 173(2) 2_665
O1W H1WA O2 0.850(9) 1.814(10) 2.655(2) 170(2) 2_665
O1W H1WB O3W 0.845(9) 1.915(11) 2.736(2) 163(2) 1_545
O2W H2WA O3W 0.849(9) 1.876(11) 2.720(2) 172(3) 3_646
O3W H3WA O2 0.842(9) 1.899(10) 2.741(2) 178(2) .
O3W H3WB O4 0.831(9) 2.072(11) 2.8907(18) 169(2) 2_674
O2W H2WB O3 0.833(10) 2.244(16) 3.0021(18) 151(3) 3_646
O2W H2WB O4 0.833(10) 2.34(2) 2.931(2) 128(2) 2_664
